data_4348985
loop_
_publ_author_name
'Yao, Ru-Xin'
'Qiao, Xiao-Hui'
'Cui, Xin'
'Jia, Xiao-Xia'
'Zhang, Xian-Ming'

_publ_section_title
;
 Hexagonal Co6 and zigzag Co4 cluster based magnetic MOFs with a pcu net
 for selective catalysis
;
_journal_issue 1
_journal_name_full 'Inorganic Chemistry Frontiers'
_journal_page_first 78
_journal_paper_doi 10.1039/C5QI00159E
_journal_volume 3
_journal_year 2016
_chemical_formula_moiety 'C16 H14 Co2 N4 O8'
_chemical_formula_sum 'C16 H14 Co2 N4 O8'
_chemical_formula_weight 508.17
_space_group_crystal_system orthorhombic
_space_group_IT_number 55
_space_group_name_Hall '-P 2 2ab'
_space_group_name_H-M_alt 'P b a m'
_atom_sites_solution_hydrogens geom
_atom_sites_solution_primary direct
_audit_creation_date 2015-10-06
_audit_creation_method
;
Olex2 1.2
(compiled 2014.09.19 svn.r3010 for OlexSys, GUI svn.r4874)
;
_audit_update_record
;
2015-10-06 deposited with the CCDC.
2015-10-21 downloaded from the CCDC.
;
_cell_angle_alpha 90
_cell_angle_beta 90
_cell_angle_gamma 90
_cell_formula_units_Z 8
_cell_length_a 15.9765(17)
_cell_length_b 15.0880(15)
_cell_length_c 15.9616(16)
_cell_measurement_reflns_used 3756
_cell_measurement_temperature 298(2)
_cell_measurement_theta_max 27.700
_cell_measurement_theta_min 2.253
_cell_volume 3847.6(7)
_computing_molecular_graphics 'Olex2 (Dolomanov et al., 2009)'
_computing_publication_material 'Olex2 (Dolomanov et al., 2009)'
_computing_structure_refinement 'ShelXL (Sheldrick, 2008)'
_computing_structure_solution 'SIR2004 (Burla et al., 2007)'
_diffrn_ambient_temperature 298.15
_diffrn_measured_fraction_theta_full 1.000
_diffrn_measured_fraction_theta_max 1.000
_diffrn_measurement_device_type 'CCD area detector'
_diffrn_measurement_method 'phi and omega scans'
_diffrn_radiation_monochromator graphite
_diffrn_radiation_type MoK\a
_diffrn_radiation_wavelength 0.71073
_diffrn_reflns_av_R_equivalents 0.0464
_diffrn_reflns_av_unetI/netI 0.0332
_diffrn_reflns_Laue_measured_fraction_full 1.000
_diffrn_reflns_Laue_measured_fraction_max 1.000
_diffrn_reflns_limit_h_max 19
_diffrn_reflns_limit_h_min -18
_diffrn_reflns_limit_k_max 14
_diffrn_reflns_limit_k_min -18
_diffrn_reflns_limit_l_max 19
_diffrn_reflns_limit_l_min -19
_diffrn_reflns_number 22442
_diffrn_reflns_point_group_measured_fraction_full 1.000
_diffrn_reflns_point_group_measured_fraction_max 1.000
_diffrn_reflns_theta_full 25.242
_diffrn_reflns_theta_max 26.372
_diffrn_reflns_theta_min 1.276
_exptl_absorpt_coefficient_mu 1.778
_exptl_absorpt_correction_T_max 1
_exptl_absorpt_correction_T_min 0.702772
_exptl_absorpt_correction_type multi-scan
_exptl_absorpt_process_details
;
? was used for absorption correction.
R(int) was 0.0490 before and 0.0337 after correction.
The Ratio of minimum to maximum transmission is 0.7028.
The \l/2 correction factor is 0.0015.
;
_exptl_crystal_colour red
_exptl_crystal_colour_primary red
_exptl_crystal_density_diffrn 1.755
_exptl_crystal_description block
_exptl_crystal_F_000 2048
_exptl_crystal_size_max 0.22
_exptl_crystal_size_mid 0.16
_exptl_crystal_size_min 0.12
_refine_diff_density_max 1.221
_refine_diff_density_min -0.964
_refine_diff_density_rms 0.128
_refine_ls_extinction_method none
_refine_ls_goodness_of_fit_ref 1.048
_refine_ls_hydrogen_treatment constr
_refine_ls_matrix_type full
_refine_ls_number_parameters 312
_refine_ls_number_reflns 4089
_refine_ls_number_restraints 348
_refine_ls_restrained_S_all 1.065
_refine_ls_R_factor_all 0.0715
_refine_ls_R_factor_gt 0.0568
_refine_ls_shift/su_max 0.001
_refine_ls_shift/su_mean 0.000
_refine_ls_structure_factor_coef Fsqd
_refine_ls_weighting_details
;
 w=1/[\s^2^(Fo^2^)+(0.0996P)^2^+7.7106P]
 where P=(Fo^2^+2Fc^2^)/3
;
_refine_ls_weighting_scheme calc
_refine_ls_wR_factor_gt 0.1641
_refine_ls_wR_factor_ref 0.1769
_reflns_Friedel_coverage 0.000
_reflns_number_gt 3243
_reflns_number_total 4089
_reflns_threshold_expression 'I > 2\s(I)'
_cod_data_source_file c5qi00159e2.cif
_cod_data_source_block 2
_cod_database_code 4348985
_shelxl_version_number 2013-2
_shelx_space_group_comment
;
The symmetry employed for this shelxl refinement is uniquely defined
by the following loop, which should always be used as a source of
symmetry information in preference to the above space-group names.
They are only intended as comments.
;
_shelx_estimated_absorpt_t_max 0.815
_shelx_estimated_absorpt_t_min 0.696
_olex2_refinement_description
;
1. Fixed Uiso
 At 1.2 times of:
  All C(H,H) groups
 At 1.5 times of:
  All C(H,H,H) groups
2. Uiso/Uaniso restraints and constraints
C1 \\sim C2 \\sim C3 \\sim C4 \\sim C5 \\sim C6 \\sim C6' \\sim C7 \\sim C7'
\\sim C8 \\sim C8' \\sim C9 \\sim C10 \\sim C11 \\sim C12 \\sim C13 \\sim C14
\\sim C15 \\sim C16 \\sim C17 \\sim C18 \\sim C19 \\sim C20: within 3.8A with
sigma of 0.01 and sigma for terminal atoms of 0.02
Uanis(C6) \\sim Ueq, Uanis(C7) \\sim Ueq, Uanis(C8) \\sim Ueq, Uanis(C6') \\sim
Ueq, Uanis(C7') \\sim Ueq, Uanis(C8') \\sim Ueq: with sigma of 0.1 and sigma
for terminal atoms of 0.2
3. Others
 Sof(C6')=Sof(H6'A)=Sof(H6'B)=Sof(C7')=Sof(H7'A)=Sof(H7'B)=Sof(C8')=Sof(H8'A)=
 Sof(H8'B)=Sof(H8'C)=1-FVAR(1)
 Sof(C6)=Sof(H6A)=Sof(H6B)=Sof(C7)=Sof(H7A)=Sof(H7B)=Sof(C8)=Sof(H8A)=Sof(H8B)=
 Sof(H8C)=FVAR(1)
 Fixed Sof: H12A(0.5) H12B(0.5) H13A(0.5) H13B(0.5) H14B(0.5) H14C(0.5)
 H18A(0.5) H18B(0.5) H19A(0.5) H19B(0.5) H20B(0.5) H20C(0.5)
4.a Secondary CH2 refined with riding coordinates:
 C6(H6A,H6B), C6'(H6'A,H6'B), C7(H7A,H7B), C7'(H7'A,H7'B), C12(H12A,H12B),
 C13(H13A,H13B), C18(H18A,H18B), C19(H19A,H19B)
4.b Me refined with riding coordinates:
 C8'(H8'A,H8'B,H8'C), C14(H14A,H14B,H14C), C20(H20A,H20B,H20C)
4.c Idealised Me refined as rotating group:
 C8(H8A,H8B,H8C)
;

loop_
_space_group_symop_operation_xyz
'x, y, z'
'-x, -y, z'
'-x+1/2, y+1/2, -z'
'x+1/2, -y+1/2, -z'
'-x, -y, -z'
'x, y, -z'
'x-1/2, -y-1/2, z'
'-x-1/2, y-1/2, z'

loop_
_atom_site_label
_atom_site_type_symbol
_atom_site_fract_x
_atom_site_fract_y
_atom_site_fract_z
_atom_site_U_iso_or_equiv
_atom_site_adp_type
_atom_site_occupancy
_atom_site_site_symmetry_order
_atom_site_calc_flag
_atom_site_refinement_flags_posn
_atom_site_refinement_flags_adp
_atom_site_refinement_flags_occupancy
_atom_site_disorder_assembly
_atom_site_disorder_group
Co1 Co 0.16712(4) 0.31653(5) 0.29979(4) 0.0322(2) Uani 1 1 d . . . . .
Co2 Co -0.00254(3) 0.38888(4) 0.19956(3) 0.0212(2) Uani 1 1 d . . . . .
O1 O 0.4177(2) -0.00234(19) 0.21031(18) 0.0278(7) Uani 1 1 d . . . . .
O2 O 0.2979(2) -0.0478(2) 0.2690(2) 0.0353(8) Uani 1 1 d . . . . .
O3 O 0.1585(3) 0.0391(3) 0.3140(3) 0.0638(13) Uani 1 1 d . . . . .
O4 O 0.1186(2) 0.1801(3) 0.3207(3) 0.0485(10) Uani 1 1 d . . . . .
O5 O 0.1065(2) 0.3051(2) 0.18027(18) 0.0291(7) Uani 1 1 d . . . . .
O6 O 0.1910(2) 0.2584(3) 0.0791(2) 0.0505(11) Uani 1 1 d . . . . .
O7 O -0.0484(2) 0.4058(3) 0.4215(2) 0.0486(10) Uani 1 1 d . . . . .
O8 O 0.0415(2) 0.3663(2) 0.32177(18) 0.0316(7) Uani 1 1 d . . . . .
N1 N 0.2705(3) 0.2409(3) 0.2717(3) 0.0353(9) Uani 1 1 d . . . . .
N2 N 0.3850(2) 0.1681(2) 0.2304(2) 0.0283(8) Uani 1 1 d . . . . .
N3 N -0.0029(2) 0.3764(2) 0.0701(2) 0.0217(7) Uani 1 1 d . . . . .
N4 N 0.1666(2) 0.3349(3) 0.4297(2) 0.0340(9) Uani 1 1 d . . . . .
C1 C 0.3497(3) 0.2473(3) 0.2450(3) 0.0329(9) Uani 1 1 d . . . . .
C2 C 0.3248(3) 0.1062(3) 0.2500(3) 0.0294(9) Uani 1 1 d . . . . .
C3 C 0.2554(3) 0.1515(3) 0.2757(3) 0.0321(10) Uani 1 1 d . . . . .
C4 C 0.3467(3) 0.0107(3) 0.2431(3) 0.0272(9) Uani 1 1 d . . . . .
C5 C 0.1727(3) 0.1242(4) 0.3052(3) 0.0374(11) Uani 1 1 d . . . . .
C6 C 0.3999(16) 0.3322(18) 0.2425(11) 0.043(2) Uani 0.474(9) 1 d . U . A 1
H6A H 0.4509 0.3258 0.2749 0.052 Uiso 0.474(9) 1 calc R . . A 1
H6B H 0.3676 0.3807 0.2657 0.052 Uiso 0.474(9) 1 calc R . . A 1
C6' C 0.3913(15) 0.3341(17) 0.2264(11) 0.045(2) Uani 0.526(9) 1 d . U . A 2
H6'A H 0.3809 0.3723 0.2742 0.054 Uiso 0.526(9) 1 calc R . . A 2
H6'B H 0.4511 0.3230 0.2252 0.054 Uiso 0.526(9) 1 calc R . . A 2
C7 C 0.4211(11) 0.3506(10) 0.1486(10) 0.060(2) Uani 0.474(9) 1 d . U . A 1
H7A H 0.4530 0.3013 0.1262 0.072 Uiso 0.474(9) 1 calc R . . A 1
H7B H 0.3696 0.3553 0.1168 0.072 Uiso 0.474(9) 1 calc R . . A 1
C7' C 0.3727(9) 0.3823(8) 0.1565(8) 0.053(2) Uani 0.526(9) 1 d . U . A 2
H7'A H 0.3973 0.4409 0.1611 0.064 Uiso 0.526(9) 1 calc R . . A 2
H7'B H 0.3125 0.3891 0.1517 0.064 Uiso 0.526(9) 1 calc R . . A 2
C8 C 0.4707(11) 0.4345(10) 0.1389(11) 0.080(4) Uani 0.474(9) 1 d . U . A 1
H8A H 0.4363 0.4791 0.1133 0.120 Uiso 0.474(9) 1 calc GR . . A 1
H8B H 0.5186 0.4234 0.1043 0.120 Uiso 0.474(9) 1 calc GR . . A 1
H8C H 0.4888 0.4546 0.1930 0.120 Uiso 0.474(9) 1 calc GR . . A 1
C8' C 0.4046(10) 0.3386(10) 0.0827(9) 0.077(3) Uani 0.526(9) 1 d . U . A 2
H8'A H 0.3975 0.3766 0.0350 0.115 Uiso 0.526(9) 1 calc R . . A 2
H8'B H 0.3746 0.2843 0.0739 0.115 Uiso 0.526(9) 1 calc R . . A 2
H8'C H 0.4630 0.3259 0.0902 0.115 Uiso 0.526(9) 1 calc R . . A 2
C9 C -0.0428(4) 0.4033(4) 0.0000 0.0222(11) Uani 1 2 d S T P . .
C10 C 0.0650(3) 0.3296(3) 0.0434(2) 0.0227(8) Uani 1 1 d . . . . .
C11 C 0.1254(3) 0.2950(3) 0.1036(3) 0.0281(9) Uani 1 1 d . . . . .
C12 C -0.1219(4) 0.4549(4) 0.0000 0.0284(12) Uani 1 2 d S T P . .
H12A H -0.1228 0.4928 -0.0491 0.034 Uiso 0.5 1 calc R . . . .
H12B H -0.1228 0.4928 0.0491 0.034 Uiso 0.5 1 calc R . . . .
C13 C -0.1995(5) 0.3979(5) 0.0000 0.0486(18) Uani 1 2 d S T P . .
H13A H -0.1989 0.3601 -0.0491 0.058 Uiso 0.5 1 calc R . . . .
H13B H -0.1989 0.3601 0.0491 0.058 Uiso 0.5 1 calc R . . . .
C14 C -0.2784(6) 0.4523(7) 0.0000 0.086(3) Uani 1 2 d S T P . .
H14A H -0.3261 0.4136 0.0000 0.129 Uiso 1 2 calc RS T P . .
H14B H -0.2798 0.4890 -0.0491 0.129 Uiso 0.5 1 calc R . . . .
H14C H -0.2798 0.4890 0.0491 0.129 Uiso 0.5 1 calc R . . . .
C15 C 0.2118(5) 0.3198(5) 0.5000 0.0408(15) Uani 1 2 d S T P . .
C16 C 0.0892(3) 0.3607(3) 0.4572(3) 0.0311(10) Uani 1 1 d . . . . .
C17 C 0.0221(3) 0.3790(3) 0.3969(3) 0.0308(10) Uani 1 1 d . . . . .
C18 C 0.3002(5) 0.2934(6) 0.5000 0.0541(18) Uani 1 2 d S T P . .
H18A H 0.3111 0.2573 0.4509 0.065 Uiso 0.5 1 calc R . . . .
H18B H 0.3111 0.2573 0.5491 0.065 Uiso 0.5 1 calc R . . . .
C19 C 0.3597(7) 0.3713(9) 0.5000 0.088(3) Uani 1 2 d S T P . .
H19A H 0.3480 0.4073 0.4510 0.105 Uiso 0.5 1 calc R . . . .
H19B H 0.3480 0.4073 0.5490 0.105 Uiso 0.5 1 calc R . . . .
C20 C 0.4518(9) 0.3487(11) 0.5000 0.131(5) Uani 1 2 d S T P . .
H20A H 0.4841 0.4024 0.5000 0.196 Uiso 1 2 calc RS T P . .
H20B H 0.4649 0.3147 0.4509 0.196 Uiso 0.5 1 calc R . . . .
H20C H 0.4649 0.3147 0.5491 0.196 Uiso 0.5 1 calc R . . . .

loop_
_atom_site_aniso_label
_atom_site_aniso_U_11
_atom_site_aniso_U_22
_atom_site_aniso_U_33
_atom_site_aniso_U_23
_atom_site_aniso_U_13
_atom_site_aniso_U_12
Co1 0.0350(4) 0.0376(4) 0.0239(4) -0.0012(3) 0.0005(2) 0.0098(3)
Co2 0.0226(3) 0.0245(3) 0.0165(3) -0.0004(2) 0.0008(2) 0.0001(2)
O1 0.0285(17) 0.0256(16) 0.0295(16) 0.0040(12) 0.0074(13) 0.0020(12)
O2 0.0302(18) 0.0318(18) 0.0437(19) 0.0009(15) 0.0075(15) -0.0031(14)
O3 0.055(3) 0.035(2) 0.102(4) -0.002(2) 0.019(2) -0.0041(19)
O4 0.038(2) 0.047(2) 0.061(2) 0.0010(18) 0.0088(19) 0.0037(17)
O5 0.0330(18) 0.0386(18) 0.0156(14) -0.0003(13) -0.0018(13) 0.0114(14)
O6 0.046(2) 0.085(3) 0.0211(16) -0.0003(18) -0.0007(15) 0.037(2)
O7 0.035(2) 0.081(3) 0.0292(18) -0.0012(18) -0.0031(16) 0.0204(19)
O8 0.0314(18) 0.046(2) 0.0178(14) 0.0015(14) -0.0025(13) 0.0032(14)
N1 0.033(2) 0.035(2) 0.038(2) 0.0034(18) 0.0028(18) 0.0063(17)
N2 0.0242(19) 0.034(2) 0.0267(19) -0.0006(16) 0.0038(15) 0.0057(15)
N3 0.0220(18) 0.0243(18) 0.0188(17) 0.0006(14) -0.0013(13) 0.0024(14)
N4 0.034(2) 0.049(3) 0.0191(19) 0.0020(17) -0.0002(15) 0.0118(18)
C1 0.036(2) 0.030(2) 0.033(2) 0.0017(18) 0.0051(18) 0.0027(17)
C2 0.032(2) 0.029(2) 0.027(2) 0.0005(17) 0.0014(17) -0.0004(17)
C3 0.033(2) 0.032(2) 0.032(2) 0.0036(18) 0.0041(18) 0.0052(18)
C4 0.028(2) 0.028(2) 0.025(2) 0.0000(17) 0.0006(17) 0.0016(17)
C5 0.034(2) 0.036(2) 0.042(3) 0.000(2) 0.003(2) 0.0018(19)
C6 0.049(4) 0.036(4) 0.045(4) 0.001(4) 0.004(4) 0.002(3)
C6' 0.052(4) 0.036(3) 0.048(4) 0.001(4) 0.006(4) 0.001(3)
C7 0.068(5) 0.049(4) 0.062(5) 0.001(4) 0.011(4) -0.004(4)
C7' 0.061(5) 0.039(4) 0.059(4) 0.003(4) 0.006(4) 0.000(4)
C8 0.082(7) 0.067(7) 0.090(8) 0.011(6) 0.014(7) -0.021(6)
C8' 0.092(7) 0.068(6) 0.071(6) 0.008(6) 0.008(6) 0.003(6)
C9 0.023(3) 0.021(3) 0.023(3) 0.000 0.000 -0.002(2)
C10 0.026(2) 0.025(2) 0.0170(19) -0.0005(16) -0.0023(16) 0.0036(16)
C11 0.034(2) 0.030(2) 0.020(2) -0.0010(17) -0.0017(18) 0.0108(18)
C12 0.026(3) 0.027(3) 0.033(3) 0.000 0.000 0.002(2)
C13 0.030(3) 0.040(4) 0.076(4) 0.000 0.000 -0.001(3)
C14 0.039(5) 0.072(6) 0.146(9) 0.000 0.000 0.009(5)
C15 0.034(3) 0.058(4) 0.030(3) 0.000 0.000 0.010(3)
C16 0.032(2) 0.042(2) 0.019(2) 0.0006(18) 0.0028(18) 0.0101(19)
C17 0.031(2) 0.042(3) 0.019(2) 0.0010(18) -0.0018(18) 0.0054(19)
C18 0.043(4) 0.076(4) 0.043(4) 0.000 0.000 0.017(3)
C19 0.062(5) 0.105(6) 0.097(6) 0.000 0.000 0.009(5)
C20 0.080(8) 0.155(11) 0.158(11) 0.000 0.000 0.007(8)

loop_
_atom_type_symbol
_atom_type_description
_atom_type_scat_dispersion_real
_atom_type_scat_dispersion_imag
_atom_type_scat_source
C C 0.0033 0.0016 'International Tables Vol C Tables 4.2.6.8 and 6.1.1.4'
H H 0.0000 0.0000 'International Tables Vol C Tables 4.2.6.8 and 6.1.1.4'
Co Co 0.3494 0.9721 'International Tables Vol C Tables 4.2.6.8 and 6.1.1.4'
N N 0.0061 0.0033 'International Tables Vol C Tables 4.2.6.8 and 6.1.1.4'
O O 0.0106 0.0060 'International Tables Vol C Tables 4.2.6.8 and 6.1.1.4'

loop_
_geom_angle_atom_site_label_1
_geom_angle_atom_site_label_2
_geom_angle_atom_site_label_3
_geom_angle
_geom_angle_site_symmetry_1
_geom_angle_site_symmetry_3
O2 Co1 O4 173.15(14) 8_665 .
O5 Co1 O2 89.45(12) . 8_665
O5 Co1 O4 84.38(14) . .
O5 Co1 O8 75.79(11) . .
O8 Co1 O2 87.09(13) . 8_665
O8 Co1 O4 88.50(13) . .
N1 Co1 O2 105.41(15) . 8_665
N1 Co1 O4 78.39(15) . .
N1 Co1 O5 97.14(14) . .
N1 Co1 O8 165.75(16) . .
N1 Co1 N4 107.03(16) . .
N4 Co1 O2 95.76(15) . 8_665
N4 Co1 O4 88.44(16) . .
N4 Co1 O5 152.84(14) . .
N4 Co1 O8 77.88(13) . .
O1 Co2 O1 75.91(14) 8_665 7_565
O1 Co2 O5 87.10(12) 8_665 .
O1 Co2 O5 162.35(12) 7_565 .
O8 Co2 O1 80.66(12) . 8_665
O8 Co2 O1 104.75(12) . 7_565
O8 Co2 O5 76.63(12) . .
N2 Co2 O1 78.16(13) 7_565 7_565
N2 Co2 O1 149.15(14) 7_565 8_665
N2 Co2 O5 119.48(14) 7_565 .
N2 Co2 O8 90.13(14) 7_565 .
N2 Co2 N3 101.43(14) 7_565 .
N3 Co2 O1 98.66(12) . 7_565
N3 Co2 O1 98.73(13) . 8_665
N3 Co2 O5 78.97(12) . .
N3 Co2 O8 155.60(13) . .
Co2 O1 Co2 103.33(14) 8_655 7_665
C4 O1 Co2 136.2(3) . 8_655
C4 O1 Co2 116.2(3) . 7_665
C4 O2 Co1 125.4(3) . 8_655
C5 O4 Co1 111.0(3) . .
Co1 O5 Co2 100.90(12) . .
C11 O5 Co1 139.4(3) . .
C11 O5 Co2 113.4(3) . .
Co2 O8 Co1 102.45(13) . .
C17 O8 Co1 115.8(3) . .
C17 O8 Co2 141.3(3) . .
C1 N1 Co1 142.0(3) . .
C1 N1 C3 104.6(4) . .
C3 N1 Co1 113.2(3) . .
C1 N2 Co2 141.5(3) . 7_665
C1 N2 C2 105.7(4) . .
C2 N2 Co2 112.5(3) . 7_665
C9 N3 Co2 143.1(3) . .
C9 N3 C10 105.8(3) . .
C10 N3 Co2 110.9(3) . .
C15 N4 Co1 142.8(4) . .
C15 N4 C16 105.3(4) . .
C16 N4 Co1 111.1(3) . .
N1 C1 N2 112.8(4) . .
N1 C1 C6 124.8(10) . .
N1 C1 C6' 123.0(10) . .
N2 C1 C6 121.9(11) . .
N2 C1 C6' 124.0(10) . .
N2 C2 C4 118.4(4) . .
C3 C2 N2 107.3(4) . .
C3 C2 C4 134.3(4) . .
N1 C3 C5 116.8(4) . .
C2 C3 N1 109.6(4) . .
C2 C3 C5 133.6(5) . .
O1 C4 C2 113.1(4) . .
O2 C4 O1 125.9(4) . .
O2 C4 C2 121.0(4) . .
O3 C5 C3 117.8(5) . .
O4 C5 O3 121.8(5) . .
O4 C5 C3 120.4(5) . .
C1 C6 C7 106.9(14) . .
C7' C6' C1 122.1(16) . .
C8 C7 C6 111.3(15) . .
C6' C7' C8' 110.4(15) . .
N3 C9 N3 112.0(5) 6 .
N3 C9 C12 124.0(3) . .
N3 C9 C12 124.0(3) 6 .
N3 C10 C10 108.3(2) . 6
N3 C10 C11 120.4(4) . .
C10 C10 C11 131.2(2) 6 .
O5 C11 C10 115.8(4) . .
O6 C11 O5 123.8(4) . .
O6 C11 C10 120.5(4) . .
C9 C12 C13 113.6(5) . .
C14 C13 C12 112.2(7) . .
N4 C15 N4 111.9(6) 6_556 .
N4 C15 C18 124.0(3) 6_556 .
N4 C15 C18 124.0(3) . .
N4 C16 C17 120.1(4) . .
C16 C16 N4 108.7(2) 6_556 .
C16 C16 C17 131.0(2) 6_556 .
O7 C17 C16 120.6(4) . .
O8 C17 O7 124.6(4) . .
O8 C17 C16 114.8(4) . .
C15 C18 C19 113.2(8) . .
C20 C19 C18 115.9(11) . .

loop_
_geom_bond_atom_site_label_1
_geom_bond_atom_site_label_2
_geom_bond_distance
_geom_bond_site_symmetry_2
Co1 O2 2.178(3) 8_665
Co1 O4 2.225(4) .
Co1 O5 2.146(3) .
Co1 O8 2.171(3) .
Co1 N1 2.058(4) .
Co1 N4 2.092(4) .
Co2 O1 2.135(3) 8_665
Co2 O1 2.141(3) 7_565
Co2 O5 2.174(3) .
Co2 O8 2.102(3) .
Co2 N2 2.052(4) 7_565
Co2 N3 2.074(3) .
O1 Co2 2.135(3) 8_655
O1 Co2 2.141(3) 7_665
O1 C4 1.266(5) .
O2 Co1 2.178(3) 8_655
O2 C4 1.249(5) .
O3 C5 1.311(7) .
O4 C5 1.231(6) .
O5 C11 1.270(5) .
O6 C11 1.247(5) .
O7 C17 1.260(6) .
O8 C17 1.253(5) .
N1 C1 1.339(6) .
N1 C3 1.372(6) .
N2 Co2 2.052(4) 7_665
N2 C1 1.341(6) .
N2 C2 1.377(6) .
N3 C9 1.351(5) .
N3 C10 1.363(5) .
N4 C15 1.354(5) .
N4 C16 1.368(6) .
C1 C6 1.51(3) .
C1 C6' 1.50(3) .
C2 C3 1.365(6) .
C2 C4 1.487(6) .
C3 C5 1.462(7) .
C6 C7 1.56(3) .
C6' C7' 1.37(2) .
C7 C8 1.501(19) .
C7' C8' 1.442(19) .
C9 N3 1.351(5) 6
C9 C12 1.483(8) .
C10 C10 1.385(8) 6
C10 C11 1.459(6) .
C12 C13 1.509(9) .
C13 C14 1.505(12) .
C15 N4 1.354(5) 6_556
C15 C18 1.468(10) .
C16 C16 1.365(8) 6_556
C16 C17 1.467(6) .
C18 C19 1.512(15) .
C19 C20 1.510(17) .
